data_4117165
loop_
_publ_author_name
'Kazushi Mashima'
'Hiroshi Nakano'
'Akira Nakamura'

_publ_section_title
;
 Reductive Formation of Straight Linear Metal-Metal Bonded Tetranuclear
 Complexes X-M-Mo-Mo-M-X from X2M...Mo-Mo...MX2 Supported by Four
 Tridentate 6-Diphenylphosphino-2-pyridonate Ligands (M = Pd, Pt; X = Cl,
 Br, I)
;
_journal_name_full 'Journal of the American Chemical Society'
_journal_page_first 9083
_journal_page_last 9095
_journal_paper_doi 10.1021/ja960606g
_journal_volume 118
_journal_year 1996
_chemical_formula_sum 'C74 H64 Cl16 Mo2 N4 O4 P4 Pd2'
_space_group_IT_number 15
_symmetry_cell_setting monoclinic
_symmetry_Int_Tables_number 15
_symmetry_space_group_name_Hall '-C 2yc'
_symmetry_space_group_name_H-M 'C 1 2/c 1'
_audit_creation_date 'Tue Nov 21 21:04:25 1995'
_audit_creation_method 'from TEXRAY.INF file'
_cell_angle_alpha 90
_cell_angle_beta 112.86(1)
_cell_angle_gamma 90
_cell_formula_units_Z 4.00
_cell_length_a 24.262(4)
_cell_length_b 12.300(3)
_cell_length_c 31.521(6)
_cell_measurement_reflns_used 25
_cell_measurement_temperature 23.0
_cell_measurement_theta_max 24.27
_cell_measurement_theta_min 22.08
_cell_volume 8668(3)
_computing_cell_refinement 'MSC/AFC Diffractometer Control'
_computing_data_collection 'MSC/AFC Diffractometer Control'
_computing_data_reduction 'teXsan: PROCESS (MSC)'
_computing_publication_material 'teXsan: FINISH (MSC)'
_computing_structure_refinement 'teXsan: LS (MSC)'
_computing_structure_solution 'DIRDIF92 (PATTY)'
_diffrn_ambient_temperature 23.0
_diffrn_measurement_device AFC5R
_diffrn_measurement_method 'omega/2-theta scans'
_diffrn_orient_matrix_UB_11 0.04340
_diffrn_orient_matrix_UB_12 -0.00464
_diffrn_orient_matrix_UB_13 0.00550
_diffrn_orient_matrix_UB_21 0.01053
_diffrn_orient_matrix_UB_22 -0.00066
_diffrn_orient_matrix_UB_23 0.03398
_diffrn_orient_matrix_UB_31 -0.00257
_diffrn_orient_matrix_UB_32 -0.08116
_diffrn_orient_matrix_UB_33 -0.00059
_diffrn_radiation_monochromator graphite
_diffrn_radiation_source 'Rigaku rotating anode'
_diffrn_radiation_type MoKalpha
_diffrn_radiation_wavelength 0.7107
_diffrn_reflns_av_R_equivalents 0.00
_diffrn_reflns_limit_h_max 31
_diffrn_reflns_limit_h_min 0
_diffrn_reflns_limit_k_max 15
_diffrn_reflns_limit_k_min 0
_diffrn_reflns_limit_l_max 20
_diffrn_reflns_limit_l_min -22
_diffrn_reflns_number 0
_diffrn_reflns_theta_max 0.0000
_diffrn_standards_decay_% 0.00
_diffrn_standards_interval_count 150
_diffrn_standards_number 3
_exptl_absorpt_coefficient_mu_cm 13.053
_exptl_crystal_colour colorless
_exptl_crystal_density_diffrn 1.662
_exptl_crystal_description prismatic
_exptl_crystal_F_000 4304.00
_exptl_crystal_size_max 0.200
_exptl_crystal_size_min 0.200
_refine_diff_density_max -1.50930
_refine_diff_density_min 1.60180
_refine_ls_extinction_coef 0.00000
_refine_ls_extinction_method Zachariasen_type_2_gaussian_isotropic
_refine_ls_goodness_of_fit_obs 2.970
_refine_ls_matrix_type full
_refine_ls_number_parameters 496
_refine_ls_number_reflns 3468
_refine_ls_number_restraints 0
_refine_ls_R_factor_obs 0.0840
_refine_ls_shift/esd_max 11.4950
_refine_ls_structure_factor_coef F
_refine_ls_weighting_scheme sigma
_refine_ls_wR_factor_obs 0.0640
_cod_data_source_file ja960606g_2.cif
_cod_data_source_block Mo2Pd2Cl4(pyphos)4.6(CH2Cl2)
_cod_original_cell_volume 8667(3)
_cod_original_sg_symbol_H-M 'C 2/c '
_cod_original_formula_sum 'C74 H64 O4 N4 P4 Mo2 Pd2 Cl16'
_cod_database_code 4117165

loop_
_symmetry_equiv_pos_as_xyz
'   +x,   +y,   +z'
'1/2+x,1/2+y,   +z'
'   -x,   +y,1/2-z'
1/2-x,1/2+y,1/2-z
'   -x,   -y,   -z'
'1/2-x,1/2-y,   -z'
'   +x,   -y,1/2+z'
1/2+x,1/2-y,1/2+z

loop_
_atom_site_aniso_label
_atom_site_aniso_U_11
_atom_site_aniso_U_22
_atom_site_aniso_U_33
_atom_site_aniso_U_12
_atom_site_aniso_U_13
_atom_site_aniso_U_23
Pd1 0.0382(8) 0.0396(9) 0.0269(8) 0.0006(8) 0.0054(6) 0.0014(8)
Mo1 0.0398(10) 0.0418(10) 0.0226(9) -0.0036(10) 0.0016(7) 0.0015(9)
Cl1 0.035(2) 0.059(3) 0.043(3) 0.008(2) 0.013(2) -0.001(2)
Cl2 0.044(3) 0.060(4) 0.062(3) 0.012(2) 0.028(2) 0.006(3)
Cl11 0.114(7) 0.23(1) 0.183(9) 0.014(7) 0.059(6) -0.005(9)
Cl12 0.145(7) 0.204(10) 0.218(10) -0.054(8) 0.093(7) -0.085(9)
Cl13 0.130(6) 0.205(10) 0.125(7) -0.038(7) 0.057(5) -0.023(7)
Cl14 0.186(8) 0.169(8) 0.159(8) 0.015(7) 0.102(7) 0.018(7)
Cl15b 0.27(4) 0.26(5) 0.17(3) 0.07(4) 0.06(3) 0.04(4)
Cl15a 0.54(6) 0.21(3) 0.52(6) -0.20(4) 0.45(6) -0.17(4)
Cl16b 0.23(2) 0.17(2) 0.14(2) -0.01(2) -0.04(2) -0.05(2)
Cl16a 0.48(6) 0.32(7) 0.18(3) -0.10(7) 0.17(4) -0.04(6)
P1 0.051(3) 0.043(3) 0.028(3) -0.007(3) 0.006(2) -0.004(2)
P2 0.046(3) 0.042(3) 0.033(3) -0.001(3) 0.007(2) 0.005(3)
O1 0.048(7) 0.038(7) 0.024(6) -0.016(7) 0.009(5) 0.002(7)
O2 0.035(7) 0.043(8) 0.028(7) -0.025(6) 0.000(6) 0.009(6)
N1 0.017(7) 0.038(10) 0.029(8) -0.013(6) 0.001(6) 0.009(7)
N2 0.020(7) 0.035(9) 0.036(9) -0.009(7) 0.009(7) 0.000(7)
C1 0.06(1) 0.03(1) 0.06(2) -0.01(1) 0.03(1) 0.01(1)
C2 0.06(1) 0.05(1) 0.05(1) 0.00(1) 0.02(1) 0.00(1)
C3 0.05(1) 0.07(2) 0.07(2) -0.03(1) 0.02(1) 0.00(1)
C4 0.05(1) 0.04(1) 0.06(1) -0.01(1) 0.00(1) -0.01(1)
C5 0.04(1) 0.03(1) 0.06(1) 0.004(9) 0.01(1) 0.01(1)
C6 0.03(1) 0.04(1) 0.07(2) 0.010(10) 0.01(1) -0.02(1)
C7 0.08(2) 0.05(1) 0.06(1) -0.01(1) 0.03(1) -0.01(1)
C8 0.10(2) 0.06(2) 0.14(3) -0.01(2) 0.07(2) -0.05(2)
C9 0.12(3) 0.06(2) 0.21(4) 0.02(2) 0.11(3) 0.00(2)
C10 0.04(1) 0.05(2) 0.13(3) 0.01(1) -0.02(2) 0.02(2)
C11 0.07(2) 0.05(1) 0.05(1) -0.01(1) 0.00(1) 0.01(1)
C12 0.05(1) 0.06(1) 0.03(1) -0.02(1) -0.001(9) 0.00(1)
C13 0.06(1) 0.05(1) 0.05(1) -0.01(1) -0.02(1) 0.00(1)
C14 0.10(2) 0.05(1) 0.06(2) -0.03(1) 0.00(1) -0.01(1)
C15 0.11(2) 0.09(2) 0.04(2) -0.02(2) -0.02(1) -0.02(2)
C16 0.10(2) 0.08(2) 0.07(2) -0.01(2) -0.05(1) -0.01(2)
C17 0.10(2) 0.06(2) 0.07(2) -0.03(1) -0.01(1) 0.00(1)
C21 0.05(1) 0.03(1) 0.04(1) -0.005(10) 0.01(1) -0.009(10)
C22 0.06(1) 0.07(2) 0.04(1) 0.00(1) 0.00(1) -0.01(1)
C23 0.04(1) 0.07(2) 0.07(2) -0.01(1) 0.03(1) -0.01(1)
C24 0.06(1) 0.07(1) 0.05(1) 0.00(1) 0.03(1) 0.01(1)
C25 0.04(1) 0.03(1) 0.04(1) -0.019(9) 0.022(9) -0.009(9)
C26 0.05(1) 0.08(2) 0.03(1) 0.00(1) 0.011(9) 0.01(1)
C27 0.06(1) 0.05(1) 0.05(1) 0.00(1) 0.02(1) 0.01(1)
C28 0.10(2) 0.15(3) 0.03(1) 0.04(2) 0.02(1) 0.03(2)
C29 0.17(3) 0.08(2) 0.06(2) -0.01(2) 0.05(2) 0.02(2)
C30 0.17(2) 0.06(2) 0.08(2) -0.05(2) 0.03(2) 0.03(2)
C31 0.11(2) 0.06(2) 0.05(1) -0.02(1) 0.02(1) 0.01(1)
C32 0.05(1) 0.02(1) 0.03(1) 0.002(9) 0.015(10) 0.008(9)
C33 0.04(1) 0.09(2) 0.04(1) 0.00(1) 0.01(1) 0.00(1)
C34 0.05(1) 0.08(2) 0.09(2) 0.01(1) 0.02(1) 0.01(2)
C35 0.10(2) 0.05(2) 0.12(2) 0.03(2) 0.06(2) 0.03(2)
C36 0.13(2) 0.04(2) 0.06(2) 0.00(2) 0.02(2) 0.00(1)
C37 0.08(2) 0.05(1) 0.04(1) 0.02(1) 0.00(1) 0.00(1)
C101 0.11(2) 0.12(3) 0.17(3) 0.01(2) 0.03(2) 0.03(2)
C102 0.19(3) 0.22(3) 0.19(3) -0.12(3) 0.17(3) -0.16(3)

loop_
_atom_site_label
_atom_site_fract_x
_atom_site_fract_y
_atom_site_fract_z
_atom_site_U_iso_or_equiv
_atom_site_thermal_displace_type
Pd1 0.09179(5) 0.1982(1) -0.11396(4) 0.0371 Uij
Mo1 0.02375(6) 0.2000(1) -0.21423(4) 0.0379 Uij
Cl1 0.1824(2) 0.1678(4) -0.1184(1) 0.0461 Uij
Cl2 0.0079(2) 0.2288(4) -0.0995(2) 0.0530 Uij
Cl11 0.1848(4) 0.0891(9) 0.6358(3) 0.1760 Uij
Cl12 0.1476(3) 0.3115(9) 0.6270(3) 0.1823 Uij
Cl13 0.7206(3) 0.0652(7) 0.6779(3) 0.1512 Uij
Cl14 0.7406(4) 0.2385(7) 0.7409(3) 0.1608 Uij
Cl15b 0.639(2) 0.011(3) 0.041(2) 0.2410 Uij
Cl15a 0.639(2) -0.290(2) 0.084(1) 0.3493 Uij
Cl16b 0.611(1) -0.195(2) 0.0206(7) 0.2158 Uij
Cl16a 0.638(3) -0.071(4) 0.039(2) 0.3139 Uij
P1 0.1082(2) 0.3809(4) -0.1263(2) 0.0439 Uij
P2 0.0623(2) 0.0163(4) -0.1213(2) 0.0427 Uij
O1 0.0383(4) 0.3038(9) -0.2940(3) 0.0383 Uij
O2 -0.0886(4) 0.0951(9) -0.2796(4) 0.0392 Uij
N1 0.0800(5) 0.332(1) -0.2171(4) 0.0304 Uij
N2 -0.0273(5) 0.067(1) -0.2043(4) 0.0310 Uij
C1 0.0777(8) 0.351(1) -0.2608(7) 0.0469 Uij
C2 0.1215(9) 0.420(2) -0.2651(7) 0.0554 Uij
C3 0.1624(8) 0.471(2) -0.2292(7) 0.0632 Uij
C4 0.1614(8) 0.458(1) -0.1837(7) 0.0528 Uij
C5 0.1189(8) 0.391(1) -0.1806(6) 0.0464 Uij
C6 0.0473(7) 0.478(1) -0.1340(7) 0.0521 Uij
C7 0.0276(10) 0.491(2) -0.1000(7) 0.0620 Uij
C8 -0.019(1) 0.561(2) -0.1053(10) 0.0960 Uij
C9 -0.044(1) 0.626(2) -0.144(1) 0.1137 Uij
C10 -0.023(1) 0.617(2) -0.1769(9) 0.0913 Uij
C11 0.0230(9) 0.542(2) -0.1731(7) 0.0645 Uij
C12 0.1711(8) 0.449(2) -0.0825(6) 0.0515 Uij
C13 0.1748(8) 0.561(2) -0.0797(6) 0.0660 Uij
C14 0.2234(10) 0.614(2) -0.0476(7) 0.0785 Uij
C15 0.269(1) 0.554(2) -0.0166(7) 0.0951 Uij
C16 0.266(1) 0.442(2) -0.0159(8) 0.1082 Uij
C17 0.2178(10) 0.391(2) -0.0488(7) 0.0903 Uij
C21 -0.0798(8) 0.047(1) -0.2411(6) 0.0410 Uij
C22 -0.1223(9) -0.023(2) -0.2369(7) 0.0627 Uij
C23 -0.1104(8) -0.075(2) -0.1943(7) 0.0590 Uij
C24 -0.0553(9) -0.060(2) -0.1590(6) 0.0542 Uij
C25 -0.0145(7) 0.008(1) -0.1642(6) 0.0361 Uij
C26 0.0634(8) -0.056(2) -0.0703(6) 0.0533 Uij
C27 0.0678(8) 0.003(2) -0.0313(7) 0.0577 Uij
C28 0.070(1) -0.052(2) 0.0087(7) 0.0967 Uij
C29 0.071(1) -0.162(2) 0.0104(8) 0.1037 Uij
C30 0.067(1) -0.217(2) -0.0280(9) 0.1051 Uij
C31 0.0634(10) -0.168(2) -0.0674(7) 0.0767 Uij
C32 0.1022(8) -0.080(1) -0.1436(6) 0.0384 Uij
C33 0.1626(9) -0.090(2) -0.1195(6) 0.0582 Uij
C34 0.1944(9) -0.166(2) -0.1326(8) 0.0745 Uij
C35 0.168(1) -0.233(2) -0.1697(10) 0.0873 Uij
C36 0.107(1) -0.220(2) -0.1945(7) 0.0817 Uij
C37 0.0735(9) -0.144(2) -0.1811(6) 0.0656 Uij
C101 0.144(1) 0.172(2) 0.647(1) 0.1422 Uij
C102 0.758(1) 0.192(3) 0.6929(9) 0.1737 Uij
C103b 0.661(5) -0.18(1) 0.045(5) 0.20(3) Uij
C103a 0.641(4) -0.239(8) 0.065(3) 0.15(3) Uij
H1 0.1226 0.4300 -0.2962 0.0638 Uij
H2 0.1910 0.5184 -0.2344 0.0617 Uij
H3 0.1918 0.4952 -0.1591 0.0586 Uij
H4 0.0414 0.4462 -0.0711 0.0688 Uij
H5 -0.0316 0.5782 -0.0788 0.0834 Uij
H6 -0.0715 0.6758 -0.1463 0.0911 Uij
H7 -0.0405 0.6678 -0.2050 0.0919 Uij
H8 0.0377 0.5309 -0.1986 0.0618 Uij
H9 0.1385 0.6054 -0.0992 0.0672 Uij
H10 0.2273 0.6914 -0.0475 0.0762 Uij
H11 0.3002 0.5907 0.0064 0.0915 Uij
H12 0.2995 0.4038 0.0104 0.1181 Uij
H13 0.2194 0.3051 -0.0484 0.1061 Uij
H14 -0.1609 -0.0321 -0.2620 0.0662 Uij
H15 -0.1422 -0.1214 -0.1892 0.0655 Uij
H16 -0.0476 -0.1018 -0.1295 0.0693 Uij
H17 0.0712 0.0869 -0.0308 0.0609 Uij
H18 0.0715 -0.0080 0.0361 0.0746 Uij
H19 0.0752 -0.2001 0.0387 0.0927 Uij
H20 0.0601 -0.2945 -0.0301 0.1083 Uij
H21 0.0628 -0.2154 -0.0948 0.0860 Uij
H22 0.1824 -0.0500 -0.0908 0.0617 Uij
H23 0.2374 -0.1770 -0.1153 0.0819 Uij
H24 0.1937 -0.2888 -0.1795 0.0856 Uij
H25 0.0869 -0.2674 -0.2233 0.0808 Uij
H26 0.0292 -0.1401 -0.1971 0.0595 Uij
H27 0.1060 0.1564 0.6449 0.1569 Uij
H28 0.1643 0.1869 0.6862 0.1569 Uij
H29 0.7985 0.1959 0.6973 0.1356 Uij
H30 0.7389 0.2486 0.6649 0.1356 Uij

loop_
_atom_type_symbol
_atom_type_oxidation_number
_atom_type_number_in_cell
_atom_type_scat_dispersion_real
_atom_type_scat_dispersion_imag
_atom_type_scat_source
C 0 296 0.003 0.002 'International Tables'
H 0 256 0.000 0.000 'International Tables'
O 0 16 0.011 0.006 'International Tables'
N 0 16 0.006 0.003 'International Tables'
P 0 16 0.102 0.094 'International Tables'
Mo 0 8 -1.683 0.686 'International Tables'
Pd 0 8 -0.999 1.007 'International Tables'
Cl 0 64 0.148 0.159 'International Tables'
